data_7248711
loop_
_publ_author_name
'Shaikh, Samir R.'
'Gawade, Rupesh L.'
'Dabke, Niteen B.'
'Dash, Soumya R.'
'Vanka, Kumar'
'Gonnade, Rajesh G.'

_publ_section_title
;
 Crystal engineering for intramolecular \p--\p stacking: effect of
 substitution of electron-donating and electron-withdrawing groups on the
 molecular geometry in conformationally flexible Sulfoesters and
 sulfonamides
;
_journal_issue 26
_journal_name_full CrystEngComm
_journal_page_first 3557
_journal_page_last 3573
_journal_paper_doi 10.1039/D4CE00309H
_journal_volume 26
_journal_year 2024
_chemical_formula_moiety 'C14 H15 N O2 S'
_chemical_formula_sum 'C14 H15 N O2 S'
_chemical_formula_weight 261.33
_space_group_crystal_system orthorhombic
_space_group_IT_number 29
_space_group_name_Hall 'P 2c -2ac'
_space_group_name_H-M_alt 'P c a 21'
_atom_sites_solution_hydrogens mixed
_atom_sites_solution_primary direct
_atom_sites_solution_secondary 'difference Fourier'
_audit_creation_method SHELXL-2014/7
_audit_update_record
;
2024-03-02 deposited with the CCDC.	2024-05-27 downloaded from the CCDC.
;
_cell_angle_alpha 90
_cell_angle_beta 90
_cell_angle_gamma 90
_cell_formula_units_Z 4
_cell_length_a 9.1017(4)
_cell_length_b 5.7077(2)
_cell_length_c 25.1568(11)
_cell_measurement_reflns_used 9558
_cell_measurement_temperature 100(2)
_cell_measurement_theta_max 36.87
_cell_measurement_theta_min 4.05
_cell_volume 1306.89(9)
_computing_cell_refinement 'SAINT (Bruker, 2016)'
_computing_data_collection 'APEX3 (Bruker, 2016)'
_computing_data_reduction 'SAINT (Bruker, 2016)'
_computing_molecular_graphics 'Bruker SHELXTL'
_computing_publication_material 'Bruker SHELXTL'
_computing_structure_refinement 'SHELXL-2014/7 (Sheldrick, 2014)'
_computing_structure_solution 'SHELXS-97 (Sheldrick 2008)'
_diffrn_ambient_temperature 100(2)
_diffrn_detector 'Photon II CPAD Area Detector'
_diffrn_detector_area_resol_mean 7.39
_diffrn_measured_fraction_theta_full 0.986
_diffrn_measured_fraction_theta_max 0.988
_diffrn_measurement_device '\k-geometry diffractometer'
_diffrn_measurement_device_type 'Bruker D8 VENTURE Kappa Duo PHOTON II CPAD'
_diffrn_measurement_method '\f and \w scans'
_diffrn_radiation_monochromator 'multilayer mirrors'
_diffrn_radiation_type MoK\a
_diffrn_radiation_wavelength 0.71073
_diffrn_reflns_av_R_equivalents 0.0202
_diffrn_reflns_av_unetI/netI 0.0153
_diffrn_reflns_Laue_measured_fraction_full 0.986
_diffrn_reflns_Laue_measured_fraction_max 0.988
_diffrn_reflns_limit_h_max 11
_diffrn_reflns_limit_h_min -11
_diffrn_reflns_limit_k_max 7
_diffrn_reflns_limit_k_min -7
_diffrn_reflns_limit_l_max 32
_diffrn_reflns_limit_l_min -32
_diffrn_reflns_number 15214
_diffrn_reflns_point_group_measured_fraction_full 0.987
_diffrn_reflns_point_group_measured_fraction_max 0.989
_diffrn_reflns_theta_full 25.242
_diffrn_reflns_theta_max 26.980
_diffrn_reflns_theta_min 4.516
_diffrn_source 'micro-focus sealed tube'
_diffrn_source_type 'Incoatech I\mS HB'
_exptl_absorpt_coefficient_mu 0.241
_exptl_absorpt_correction_T_max 0.7473
_exptl_absorpt_correction_T_min 0.6749
_exptl_absorpt_correction_type multi-scan
_exptl_absorpt_process_details 'SADABS,(Bruker, 2006)'
_exptl_crystal_colour COLOURLESS
_exptl_crystal_density_diffrn 1.328
_exptl_crystal_description PLATE
_exptl_crystal_F_000 552
_exptl_crystal_size_max 0.280
_exptl_crystal_size_mid 0.160
_exptl_crystal_size_min 0.030
_refine_diff_density_max 0.313
_refine_diff_density_min -0.271
_refine_diff_density_rms 0.038
_refine_ls_abs_structure_details
;
 Flack x determined using 1341 quotients [(I+)-(I-)]/[(I+)+(I-)]
 (Parsons, Flack and Wagner, Acta Cryst. B69 (2013) 249-259).
;
_refine_ls_abs_structure_Flack 0.012(14)
_refine_ls_extinction_method none
_refine_ls_goodness_of_fit_ref 1.083
_refine_ls_hydrogen_treatment mixed
_refine_ls_matrix_type full
_refine_ls_number_parameters 167
_refine_ls_number_reflns 2829
_refine_ls_number_restraints 1
_refine_ls_restrained_S_all 1.082
_refine_ls_R_factor_all 0.0244
_refine_ls_R_factor_gt 0.0241
_refine_ls_shift/su_max 0.000
_refine_ls_shift/su_mean 0.000
_refine_ls_structure_factor_coef Fsqd
_refine_ls_weighting_details 'w=1/[\s^2^(Fo^2^)+(0.0281P)^2^+0.5027P] where P=(Fo^2^+2Fc^2^)/3'
_refine_ls_weighting_scheme calc
_refine_ls_wR_factor_gt 0.0624
_refine_ls_wR_factor_ref 0.0626
_reflns_Friedel_coverage 0.954
_reflns_Friedel_fraction_full 0.988
_reflns_Friedel_fraction_max 0.990
_reflns_number_gt 2802
_reflns_number_total 2829
_reflns_threshold_expression 'I > 2\s(I)'
_cod_data_source_file d4ce00309h2.cif
_cod_data_source_block 5b
_cod_depositor_comments
;
The following automatic conversions were performed:

data item '_exptl_absorpt_correction_type' value 'MULTI-SCAN' was
changed to 'multi-scan' in accordance with the
/home/data/users/saulius/crontab/automatic-downloads/rss-feeds/RSC/lib/dictionaries/cif_core.dic
dictionary named 'cif_core.dic' version 2.4.2 last updated on
2011-04-26.

data item '_atom_sites_solution_primary' value 'direct method' was
changed to 'direct'.

Automatic conversion script
Id: cif_fix_values 8170 2020-07-09 18:12:32Z antanas 

 Adding full bibliography for 7248707--7248724.cif.
;
_cod_database_code 7248711
_shelx_shelxl_version_number 2014/7
_shelx_space_group_comment
;
The symmetry employed for this shelxl refinement is uniquely defined
by the following loop, which should always be used as a source of
symmetry information in preference to the above space-group names.
They are only intended as comments.
;
_shelx_estimated_absorpt_t_min 0.936
_shelx_estimated_absorpt_t_max 0.993

loop_
_space_group_symop_operation_xyz
'x, y, z'
'-x, -y, z+1/2'
'-x+1/2, y, z+1/2'
'x+1/2, -y, z'

loop_
_atom_site_label
_atom_site_type_symbol
_atom_site_fract_x
_atom_site_fract_y
_atom_site_fract_z
_atom_site_U_iso_or_equiv
_atom_site_adp_type
_atom_site_occupancy
_atom_site_site_symmetry_order
_atom_site_calc_flag
_atom_site_refinement_flags_posn
_atom_site_refinement_flags_adp
_atom_site_refinement_flags_occupancy
_atom_site_disorder_assembly
_atom_site_disorder_group
S1 S 0.49169(4) 0.44289(7) 0.54283(3) 0.01306(11) Uani 1 1 d . . . . .
O1 O 0.47363(14) 0.6924(2) 0.54517(7) 0.0185(3) Uani 1 1 d . . . . .
O2 O 0.36660(14) 0.2992(2) 0.52983(6) 0.0169(3) Uani 1 1 d . . . . .
N1 N 0.61699(18) 0.3919(3) 0.49885(7) 0.0142(3) Uani 1 1 d . . . . .
C1 C 0.6731(3) 0.2051(4) 0.70162(9) 0.0259(5) Uani 1 1 d . . . . .
H1 H 0.7127 0.1551 0.7347 0.031 Uiso 1 1 calc R U . . .
C2 C 0.7201(3) 0.4145(4) 0.67903(9) 0.0245(5) Uani 1 1 d . . . . .
H2 H 0.7918 0.5071 0.6967 0.029 Uiso 1 1 calc R U . . .
C3 C 0.6627(2) 0.4886(4) 0.63097(8) 0.0192(4) Uani 1 1 d . . . . .
H3 H 0.6935 0.6326 0.6157 0.023 Uiso 1 1 calc R U . . .
C4 C 0.5590(2) 0.3486(3) 0.60522(8) 0.0145(4) Uani 1 1 d . . . . .
C5 C 0.5111(2) 0.1383(4) 0.62710(9) 0.0208(4) Uani 1 1 d . . . . .
H5 H 0.4409 0.0441 0.6091 0.025 Uiso 1 1 calc R U . . .
C6 C 0.5682(3) 0.0688(4) 0.67599(10) 0.0257(5) Uani 1 1 d . . . . .
H6 H 0.5353 -0.0727 0.6919 0.031 Uiso 1 1 calc R U . . .
C7 C 0.6629(2) 0.1461(3) 0.49027(8) 0.0159(4) Uani 1 1 d . . . . .
H7A H 0.5752 0.0458 0.4853 0.019 Uiso 1 1 calc R U . . .
H7B H 0.7174 0.0887 0.5217 0.019 Uiso 1 1 calc R U . . .
C8 C 0.7608(2) 0.1327(4) 0.44096(8) 0.0190(4) Uani 1 1 d . . . . .
H8A H 0.8472 0.2354 0.4463 0.023 Uiso 1 1 calc R U . . .
H8B H 0.7970 -0.0299 0.4369 0.023 Uiso 1 1 calc R U . . .
C9 C 0.6835(2) 0.2043(4) 0.39054(8) 0.0174(4) Uani 1 1 d . . . . .
C10 C 0.7154(3) 0.4159(4) 0.36541(9) 0.0236(5) Uani 1 1 d . . . . .
H10 H 0.7893 0.5156 0.3796 0.028 Uiso 1 1 calc R U . . .
C11 C 0.6398(3) 0.4823(4) 0.31978(9) 0.0299(5) Uani 1 1 d . . . . .
H11 H 0.6627 0.6267 0.3029 0.036 Uiso 1 1 calc R U . . .
C12 C 0.5318(3) 0.3399(5) 0.29878(9) 0.0298(5) Uani 1 1 d . . . . .
H12 H 0.4798 0.3870 0.2678 0.036 Uiso 1 1 calc R U . . .
C13 C 0.4997(2) 0.1275(5) 0.32311(10) 0.0284(5) Uani 1 1 d . . . . .
H13 H 0.4260 0.0281 0.3087 0.034 Uiso 1 1 calc R U . . .
C14 C 0.5756(2) 0.0611(4) 0.36848(9) 0.0215(4) Uani 1 1 d . . . . .
H14 H 0.5536 -0.0848 0.3848 0.026 Uiso 1 1 calc R U . . .
H1N H 0.686(3) 0.491(5) 0.5031(11) 0.026(7) Uiso 1 1 d . . . . .

loop_
_atom_site_aniso_label
_atom_site_aniso_U_11
_atom_site_aniso_U_22
_atom_site_aniso_U_33
_atom_site_aniso_U_23
_atom_site_aniso_U_13
_atom_site_aniso_U_12
S1 0.01044(19) 0.01218(19) 0.0166(2) -0.00076(19) -0.0011(2) 0.00083(16)
O1 0.0182(6) 0.0134(6) 0.0241(7) -0.0014(8) -0.0022(7) 0.0025(5)
O2 0.0117(6) 0.0155(6) 0.0235(7) -0.0018(5) -0.0007(5) -0.0010(5)
N1 0.0122(8) 0.0127(7) 0.0177(8) 0.0001(6) 0.0003(6) -0.0017(6)
C1 0.0292(13) 0.0313(13) 0.0171(10) 0.0027(9) -0.0007(9) 0.0025(10)
C2 0.0220(10) 0.0328(12) 0.0186(11) -0.0019(9) -0.0010(8) -0.0049(9)
C3 0.0174(10) 0.0217(10) 0.0183(9) -0.0008(8) 0.0020(7) -0.0042(8)
C4 0.0138(8) 0.0150(9) 0.0146(8) -0.0009(7) 0.0002(7) 0.0040(7)
C5 0.0252(11) 0.0154(9) 0.0218(10) -0.0014(8) 0.0003(8) -0.0013(8)
C6 0.0350(13) 0.0191(10) 0.0229(11) 0.0040(8) 0.0010(10) -0.0011(9)
C7 0.0170(9) 0.0137(9) 0.0169(9) -0.0002(8) 0.0004(7) 0.0022(7)
C8 0.0150(9) 0.0211(10) 0.0211(10) -0.0013(8) 0.0031(8) 0.0034(8)
C9 0.0155(9) 0.0197(10) 0.0170(10) -0.0036(8) 0.0047(7) 0.0034(8)
C10 0.0299(11) 0.0201(10) 0.0209(11) -0.0029(8) 0.0053(9) -0.0031(9)
C11 0.0454(14) 0.0229(11) 0.0213(11) 0.0017(10) 0.0073(10) 0.0053(11)
C12 0.0317(13) 0.0417(14) 0.0160(11) -0.0011(10) 0.0000(9) 0.0138(12)
C13 0.0236(11) 0.0386(14) 0.0228(11) -0.0075(10) -0.0003(9) -0.0041(10)
C14 0.0222(10) 0.0231(11) 0.0192(11) -0.0030(8) 0.0041(8) -0.0021(8)

loop_
_atom_type_symbol
_atom_type_description
_atom_type_scat_dispersion_real
_atom_type_scat_dispersion_imag
_atom_type_scat_source
C C 0.0033 0.0016 'International Tables Vol C Tables 4.2.6.8 and 6.1.1.4'
H H 0.0000 0.0000 'International Tables Vol C Tables 4.2.6.8 and 6.1.1.4'
N N 0.0061 0.0033 'International Tables Vol C Tables 4.2.6.8 and 6.1.1.4'
O O 0.0106 0.0060 'International Tables Vol C Tables 4.2.6.8 and 6.1.1.4'
S S 0.1246 0.1234 'International Tables Vol C Tables 4.2.6.8 and 6.1.1.4'

loop_
_geom_angle_atom_site_label_1
_geom_angle_atom_site_label_2
_geom_angle_atom_site_label_3
_geom_angle
_geom_angle_site_symmetry_1
_geom_angle_site_symmetry_3
_geom_angle_publ_flag
O1 S1 O2 118.93(8) . . ?
O1 S1 N1 106.74(9) . . ?
O2 S1 N1 107.44(9) . . ?
O1 S1 C4 107.78(10) . . ?
O2 S1 C4 107.56(9) . . ?
N1 S1 C4 107.97(9) . . ?
C7 N1 S1 118.04(13) . . ?
C7 N1 H1N 116(2) . . ?
S1 N1 H1N 108.5(19) . . ?
C6 C1 C2 120.2(2) . . ?
C6 C1 H1 119.9 . . ?
C2 C1 H1 119.9 . . ?
C3 C2 C1 120.2(2) . . ?
C3 C2 H2 119.9 . . ?
C1 C2 H2 119.9 . . ?
C2 C3 C4 119.1(2) . . ?
C2 C3 H3 120.5 . . ?
C4 C3 H3 120.5 . . ?
C5 C4 C3 121.5(2) . . ?
C5 C4 S1 120.35(16) . . ?
C3 C4 S1 118.15(16) . . ?
C4 C5 C6 118.6(2) . . ?
C4 C5 H5 120.7 . . ?
C6 C5 H5 120.7 . . ?
C1 C6 C5 120.4(2) . . ?
C1 C6 H6 119.8 . . ?
C5 C6 H6 119.8 . . ?
N1 C7 C8 109.28(16) . . ?
N1 C7 H7A 109.8 . . ?
C8 C7 H7A 109.8 . . ?
N1 C7 H7B 109.8 . . ?
C8 C7 H7B 109.8 . . ?
H7A C7 H7B 108.3 . . ?
C9 C8 C7 113.38(16) . . ?
C9 C8 H8A 108.9 . . ?
C7 C8 H8A 108.9 . . ?
C9 C8 H8B 108.9 . . ?
C7 C8 H8B 108.9 . . ?
H8A C8 H8B 107.7 . . ?
C14 C9 C10 118.3(2) . . ?
C14 C9 C8 120.35(19) . . ?
C10 C9 C8 121.3(2) . . ?
C11 C10 C9 120.5(2) . . ?
C11 C10 H10 119.8 . . ?
C9 C10 H10 119.8 . . ?
C12 C11 C10 120.5(2) . . ?
C12 C11 H11 119.7 . . ?
C10 C11 H11 119.7 . . ?
C11 C12 C13 119.7(2) . . ?
C11 C12 H12 120.2 . . ?
C13 C12 H12 120.2 . . ?
C14 C13 C12 119.7(2) . . ?
C14 C13 H13 120.1 . . ?
C12 C13 H13 120.1 . . ?
C13 C14 C9 121.3(2) . . ?
C13 C14 H14 119.4 . . ?
C9 C14 H14 119.4 . . ?

loop_
_geom_bond_atom_site_label_1
_geom_bond_atom_site_label_2
_geom_bond_distance
_geom_bond_site_symmetry_2
_geom_bond_publ_flag
S1 O1 1.4350(13) . ?
S1 O2 1.4409(13) . ?
S1 N1 1.6154(18) . ?
S1 C4 1.769(2) . ?
N1 C7 1.479(2) . ?
N1 H1N 0.86(3) . ?
C1 C6 1.390(3) . ?
C1 C2 1.391(3) . ?
C1 H1 0.9500 . ?
C2 C3 1.383(3) . ?
C2 H2 0.9500 . ?
C3 C4 1.396(3) . ?
C3 H3 0.9500 . ?
C4 C5 1.390(3) . ?
C5 C6 1.393(3) . ?
C5 H5 0.9500 . ?
C6 H6 0.9500 . ?
C7 C8 1.530(3) . ?
C7 H7A 0.9900 . ?
C7 H7B 0.9900 . ?
C8 C9 1.507(3) . ?
C8 H8A 0.9900 . ?
C8 H8B 0.9900 . ?
C9 C14 1.393(3) . ?
C9 C10 1.394(3) . ?
C10 C11 1.391(3) . ?
C10 H10 0.9500 . ?
C11 C12 1.380(4) . ?
C11 H11 0.9500 . ?
C12 C13 1.389(4) . ?
C12 H12 0.9500 . ?
C13 C14 1.387(3) . ?
C13 H13 0.9500 . ?
C14 H14 0.9500 . ?

loop_
_geom_hbond_atom_site_label_D
_geom_hbond_atom_site_label_H
_geom_hbond_atom_site_label_A
_geom_hbond_distance_DH
_geom_hbond_distance_HA
_geom_hbond_distance_DA
_geom_hbond_angle_DHA
_geom_hbond_site_symmetry_A
C5 H5 O1 0.95 2.59 3.293(3) 131.1 1_545
C7 H7B O2 0.99 2.61 3.300(2) 127.3 4
N1 H1N S1 0.86(3) 2.98(3) 3.7075(17) 145(2) 4_565
N1 H1N O2 0.86(3) 2.14(3) 2.980(2) 167(3) 4_565

loop_
_geom_torsion_atom_site_label_1
_geom_torsion_atom_site_label_2
_geom_torsion_atom_site_label_3
_geom_torsion_atom_site_label_4
_geom_torsion
_geom_torsion_site_symmetry_1
_geom_torsion_site_symmetry_2
_geom_torsion_site_symmetry_3
_geom_torsion_site_symmetry_4
_geom_torsion_publ_flag
O1 S1 N1 C7 177.04(14) . . . . ?
O2 S1 N1 C7 -54.35(17) . . . . ?
C4 S1 N1 C7 61.40(17) . . . . ?
C6 C1 C2 C3 0.1(4) . . . . ?
C1 C2 C3 C4 -0.9(3) . . . . ?
C2 C3 C4 C5 0.7(3) . . . . ?
C2 C3 C4 S1 -178.07(17) . . . . ?
O1 S1 C4 C5 142.31(16) . . . . ?
O2 S1 C4 C5 12.94(19) . . . . ?
N1 S1 C4 C5 -102.73(18) . . . . ?
O1 S1 C4 C3 -38.89(18) . . . . ?
O2 S1 C4 C3 -168.26(15) . . . . ?
N1 S1 C4 C3 76.07(17) . . . . ?
C3 C4 C5 C6 0.4(3) . . . . ?
S1 C4 C5 C6 179.16(17) . . . . ?
C2 C1 C6 C5 1.1(4) . . . . ?
C4 C5 C6 C1 -1.3(4) . . . . ?
S1 N1 C7 C8 170.12(14) . . . . ?
N1 C7 C8 C9 -62.7(2) . . . . ?
C7 C8 C9 C14 -70.9(2) . . . . ?
C7 C8 C9 C10 107.8(2) . . . . ?
C14 C9 C10 C11 0.7(3) . . . . ?
C8 C9 C10 C11 -178.1(2) . . . . ?
C9 C10 C11 C12 0.2(3) . . . . ?
C10 C11 C12 C13 -0.7(4) . . . . ?
C11 C12 C13 C14 0.4(4) . . . . ?
C12 C13 C14 C9 0.4(3) . . . . ?
C10 C9 C14 C13 -1.0(3) . . . . ?
C8 C9 C14 C13 177.8(2) . . . . ?
